data_2220358
loop_
_publ_author_name
'\"Ozel G\"uven, \"Ozden'
'Tahtac\?i, Hakan'
'Tahir, M. Nawaz'
'H\"okelek, Tuncer'

_publ_section_title
;
 1-[2-(2,4-Dichlorobenzyloxy)-2-phenylethyl]-1<i>H</i>-1,2,4-triazole
;
_journal_coeditor_code SU2082
_journal_issue 12
_journal_name_full 'Acta Crystallographica Section E'
_journal_page_first o2465
_journal_paper_doi 10.1107/S1600536808039196
_journal_volume 64
_journal_year 2008
_chemical_formula_iupac 'C17 H15 Cl2 N3 O'
_chemical_formula_moiety 'C17 H15 Cl2 N3 O'
_chemical_formula_sum 'C17 H15 Cl2 N3 O'
_chemical_formula_weight 348.22
_chemical_name_systematic
;
1-[2-(2,4-Dichlorobenzyloxy)-2-phenylethyl]-1<i>H</i>-1,2,4-triazole
;
_space_group_IT_number 14
_symmetry_cell_setting monoclinic
_symmetry_space_group_name_Hall '-P 2yn'
_symmetry_space_group_name_H-M 'P 1 21/n 1'
_atom_sites_solution_hydrogens geom
_atom_sites_solution_primary direct
_atom_sites_solution_secondary difmap
_audit_creation_method SHELXL-97
_cell_angle_alpha 90.00
_cell_angle_beta 101.840(2)
_cell_angle_gamma 90.00
_cell_formula_units_Z 4
_cell_length_a 10.5630(3)
_cell_length_b 13.7933(5)
_cell_length_c 11.4437(4)
_cell_measurement_reflns_used 1196
_cell_measurement_temperature 296(2)
_cell_measurement_theta_max 28.32
_cell_measurement_theta_min 2.34
_cell_volume 1631.86(10)
_computing_cell_refinement 'SAINT (Bruker, 2007)'
_computing_data_collection 'APEX2 (Bruker, 2007)'
_computing_data_reduction 'SAINT (Bruker, 2007)'
_computing_molecular_graphics 'ORTEP-3 for Windows (Farrugia, 1997)'
_computing_publication_material 'WinGX (Farrugia, 1999)'
_computing_structure_refinement 'SHELXL97 (Sheldrick, 2008)'
_computing_structure_solution 'SHELXS97 (Sheldrick, 2008)'
_diffrn_ambient_temperature 296(2)
_diffrn_detector_area_resol_mean 7.40
_diffrn_measured_fraction_theta_full 0.997
_diffrn_measured_fraction_theta_max 0.997
_diffrn_measurement_device_type 'Bruker Kappa APEXII CCD'
_diffrn_measurement_method \w
_diffrn_radiation_monochromator graphite
_diffrn_radiation_source 'fine-focus sealed tube'
_diffrn_radiation_type MoK\a
_diffrn_radiation_wavelength 0.71073
_diffrn_reflns_av_R_equivalents 0.0260
_diffrn_reflns_av_sigmaI/netI 0.0195
_diffrn_reflns_limit_h_max 14
_diffrn_reflns_limit_h_min -14
_diffrn_reflns_limit_k_max 18
_diffrn_reflns_limit_k_min -18
_diffrn_reflns_limit_l_max 14
_diffrn_reflns_limit_l_min -15
_diffrn_reflns_number 17794
_diffrn_reflns_theta_full 28.32
_diffrn_reflns_theta_max 28.32
_diffrn_reflns_theta_min 2.34
_diffrn_standards_decay_% 0
_diffrn_standards_number 0
_exptl_absorpt_coefficient_mu 0.405
_exptl_absorpt_correction_T_max 0.9417
_exptl_absorpt_correction_T_min 0.8712
_exptl_absorpt_correction_type multi-scan
_exptl_absorpt_process_details '(SADABS; Bruker, 2005)'
_exptl_crystal_colour colorless
_exptl_crystal_density_diffrn 1.417
_exptl_crystal_density_method 'not measured'
_exptl_crystal_description rod-shaped
_exptl_crystal_F_000 720
_exptl_crystal_size_max 0.35
_exptl_crystal_size_mid 0.25
_exptl_crystal_size_min 0.15
_refine_diff_density_max 0.319
_refine_diff_density_min -0.241
_refine_ls_extinction_method none
_refine_ls_goodness_of_fit_ref 1.041
_refine_ls_hydrogen_treatment constr
_refine_ls_matrix_type full
_refine_ls_number_parameters 208
_refine_ls_number_reflns 4055
_refine_ls_number_restraints 0
_refine_ls_restrained_S_all 1.041
_refine_ls_R_factor_all 0.0518
_refine_ls_R_factor_gt 0.0367
_refine_ls_shift/su_max_lt 0.001
_refine_ls_shift/su_mean 0.000
_refine_ls_structure_factor_coef Fsqd
_refine_ls_weighting_details 'calc w=1/[\s^2^(Fo^2^)+(0.0424P)^2^+0.5043P] where P=(Fo^2^+2Fc^2^)/3'
_refine_ls_weighting_scheme calc
_refine_ls_wR_factor_gt 0.0925
_refine_ls_wR_factor_ref 0.1041
_reflns_number_gt 3135
_reflns_number_total 4055
_reflns_threshold_expression I>2\s(I)
_cod_data_source_file su2082.cif
_cod_data_source_block I
_cod_original_sg_symbol_H-M 'P 21/n'
_cod_database_code 2220358
_cod_database_fobs_code 2220358

loop_
_symmetry_equiv_pos_as_xyz
'x, y, z'
'-x+1/2, y+1/2, -z+1/2'
'-x, -y, -z'
'x-1/2, -y-1/2, z-1/2'

loop_
_atom_site_type_symbol
_atom_site_label
_atom_site_fract_x
_atom_site_fract_y
_atom_site_fract_z
_atom_site_U_iso_or_equiv
_atom_site_adp_type
_atom_site_calc_flag
_atom_site_refinement_flags
_atom_site_occupancy
Cl Cl1 0.52852(6) 0.29276(4) -0.26180(4) 0.07651(18) Uani d . 1
Cl Cl2 0.34215(4) 0.12684(4) 0.09114(5) 0.06649(16) Uani d . 1
O O1 0.74240(10) 0.02400(8) 0.22002(9) 0.0471(3) Uani d . 1
N N1 0.93446(12) -0.11684(10) 0.21096(11) 0.0455(3) Uani d . 1
N N2 0.90960(15) -0.21005(11) 0.17678(14) 0.0566(4) Uani d . 1
N N3 0.99426(14) -0.12858(12) 0.04041(13) 0.0576(4) Uani d . 1
C C1 0.94814(17) -0.21219(14) 0.07456(16) 0.0558(4) Uani d . 1
H H1 0.9437 -0.2683 0.0288 0.067 Uiso calc R 1
C C2 0.98325(16) -0.07037(14) 0.12863(15) 0.0541(4) Uani d . 1
H H2 1.0065 -0.0052 0.1329 0.065 Uiso calc R 1
C C3 0.90367(16) -0.08020(14) 0.32066(13) 0.0508(4) Uani d . 1
H H3A 0.9575 -0.0242 0.3472 0.061 Uiso calc R 1
H H3B 0.9237 -0.1296 0.3820 0.061 Uiso calc R 1
C C4 0.76226(14) -0.05147(12) 0.30597(12) 0.0420(3) Uani d . 1
H H4 0.7075 -0.1069 0.2751 0.050 Uiso calc R 1
C C5 0.73484(14) -0.02155(11) 0.42542(12) 0.0399(3) Uani d . 1
C C6 0.77537(18) 0.06624(13) 0.47606(15) 0.0557(4) Uani d . 1
H H6 0.8178 0.1096 0.4351 0.067 Uiso calc R 1
C C7 0.7537(2) 0.09083(14) 0.58750(16) 0.0615(5) Uani d . 1
H H7 0.7809 0.1507 0.6207 0.074 Uiso calc R 1
C C8 0.6926(2) 0.02748(16) 0.64868(17) 0.0668(5) Uani d . 1
H H8 0.6784 0.0440 0.7237 0.080 Uiso calc R 1
C C9 0.6523(2) -0.06017(17) 0.59975(18) 0.0803(7) Uani d . 1
H H9 0.6113 -0.1037 0.6418 0.096 Uiso calc R 1
C C10 0.6723(2) -0.08442(14) 0.48764(16) 0.0612(5) Uani d . 1
H H10 0.6431 -0.1438 0.4541 0.073 Uiso calc R 1
C C11 0.61158(14) 0.05336(12) 0.18708(13) 0.0423(3) Uani d . 1
H H11A 0.5879 0.0904 0.2514 0.051 Uiso calc R 1
H H11B 0.5560 -0.0032 0.1725 0.051 Uiso calc R 1
C C12 0.59372(13) 0.11430(10) 0.07624(12) 0.0384(3) Uani d . 1
C C13 0.69449(15) 0.13512(12) 0.01952(13) 0.0462(4) Uani d . 1
H H13 0.7767 0.1113 0.0512 0.055 Uiso calc R 1
C C14 0.67532(17) 0.19065(13) -0.08330(14) 0.0516(4) Uani d . 1
H H14 0.7441 0.2042 -0.1201 0.062 Uiso calc R 1
C C15 0.55413(17) 0.22549(12) -0.13037(13) 0.0493(4) Uani d . 1
C C16 0.45097(16) 0.20677(11) -0.07723(14) 0.0472(4) Uani d . 1
H H16 0.3689 0.2305 -0.1097 0.057 Uiso calc R 1
C C17 0.47304(14) 0.15158(11) 0.02584(13) 0.0414(3) Uani d . 1

loop_
_atom_site_aniso_label
_atom_site_aniso_U_11
_atom_site_aniso_U_22
_atom_site_aniso_U_33
_atom_site_aniso_U_12
_atom_site_aniso_U_13
_atom_site_aniso_U_23
Cl1 0.0977(4) 0.0735(3) 0.0540(3) 0.0099(3) 0.0054(2) 0.0273(2)
Cl2 0.0427(2) 0.0853(4) 0.0740(3) 0.0131(2) 0.0178(2) 0.0169(2)
O1 0.0397(5) 0.0633(7) 0.0391(5) 0.0109(5) 0.0102(4) 0.0171(5)
N1 0.0429(7) 0.0529(8) 0.0419(7) 0.0123(6) 0.0114(5) 0.0047(6)
N2 0.0617(9) 0.0497(8) 0.0615(9) 0.0087(7) 0.0194(7) 0.0056(7)
N3 0.0511(8) 0.0718(10) 0.0559(8) 0.0001(7) 0.0246(7) -0.0063(7)
C1 0.0504(9) 0.0594(11) 0.0600(10) 0.0083(8) 0.0170(8) -0.0083(8)
C2 0.0532(9) 0.0570(10) 0.0563(10) -0.0027(8) 0.0214(8) -0.0003(8)
C3 0.0498(9) 0.0656(11) 0.0367(7) 0.0176(8) 0.0081(6) 0.0062(7)
C4 0.0447(8) 0.0478(8) 0.0340(7) 0.0067(6) 0.0093(6) 0.0057(6)
C5 0.0413(7) 0.0441(8) 0.0342(7) 0.0067(6) 0.0074(6) 0.0038(6)
C6 0.0672(11) 0.0508(10) 0.0492(9) -0.0085(8) 0.0125(8) 0.0027(7)
C7 0.0751(12) 0.0524(10) 0.0533(10) 0.0016(9) 0.0043(9) -0.0124(8)
C8 0.0790(13) 0.0802(14) 0.0453(9) 0.0048(11) 0.0223(9) -0.0111(9)
C9 0.1129(18) 0.0828(15) 0.0574(11) -0.0245(13) 0.0460(12) -0.0075(11)
C10 0.0840(13) 0.0552(10) 0.0509(9) -0.0154(9) 0.0291(9) -0.0069(8)
C11 0.0389(7) 0.0511(9) 0.0378(7) 0.0090(6) 0.0103(6) 0.0060(6)
C12 0.0407(7) 0.0402(8) 0.0334(6) 0.0047(6) 0.0055(5) -0.0018(6)
C13 0.0413(8) 0.0567(9) 0.0402(8) 0.0082(7) 0.0073(6) 0.0060(7)
C14 0.0535(9) 0.0578(10) 0.0448(8) 0.0019(7) 0.0128(7) 0.0085(7)
C15 0.0646(10) 0.0430(9) 0.0373(7) 0.0048(7) 0.0033(7) 0.0056(6)
C16 0.0493(9) 0.0432(8) 0.0442(8) 0.0108(7) -0.0014(7) -0.0013(6)
C17 0.0405(7) 0.0412(8) 0.0418(7) 0.0050(6) 0.0064(6) -0.0037(6)

loop_
_atom_type_symbol
_atom_type_description
_atom_type_scat_dispersion_real
_atom_type_scat_dispersion_imag
_atom_type_scat_source
C C 0.0033 0.0016 'International Tables Vol C Tables 4.2.6.8 and 6.1.1.4'
H H 0.0000 0.0000 'International Tables Vol C Tables 4.2.6.8 and 6.1.1.4'
Cl Cl 0.1484 0.1585 'International Tables Vol C Tables 4.2.6.8 and 6.1.1.4'
N N 0.0061 0.0033 'International Tables Vol C Tables 4.2.6.8 and 6.1.1.4'
O O 0.0106 0.0060 'International Tables Vol C Tables 4.2.6.8 and 6.1.1.4'

loop_
_geom_angle_atom_site_label_1
_geom_angle_atom_site_label_2
_geom_angle_atom_site_label_3
_geom_angle
C11 O1 C4 113.10(11)
N2 N1 C3 121.08(14)
C2 N1 N2 109.51(14)
C2 N1 C3 129.37(15)
C1 N2 N1 101.60(14)
C2 N3 C1 101.94(14)
N2 C1 N3 115.92(16)
N2 C1 H1 122.0
N3 C1 H1 122.0
N1 C2 H2 124.5
N3 C2 N1 111.02(16)
N3 C2 H2 124.5
N1 C3 C4 112.62(13)
N1 C3 H3A 109.1
N1 C3 H3B 109.1
C4 C3 H3A 109.1
C4 C3 H3B 109.1
H3A C3 H3B 107.8
O1 C4 C3 105.67(12)
O1 C4 C5 113.48(12)
O1 C4 H4 109.3
C3 C4 H4 109.3
C5 C4 C3 109.70(12)
C5 C4 H4 109.3
C6 C5 C4 121.44(14)
C6 C5 C10 118.65(15)
C10 C5 C4 119.86(14)
C5 C6 C7 120.62(17)
C5 C6 H6 119.7
C7 C6 H6 119.7
C6 C7 H7 119.9
C8 C7 C6 120.13(17)
C8 C7 H7 119.9
C7 C8 C9 119.91(17)
C7 C8 H8 120.0
C9 C8 H8 120.0
C8 C9 C10 120.08(19)
C8 C9 H9 120.0
C10 C9 H9 120.0
C5 C10 C9 120.59(18)
C5 C10 H10 119.7
C9 C10 H10 119.7
O1 C11 C12 109.39(11)
O1 C11 H11A 109.8
O1 C11 H11B 109.8
C12 C11 H11A 109.8
C12 C11 H11B 109.8
H11A C11 H11B 108.2
C13 C12 C11 122.44(13)
C17 C12 C11 120.33(13)
C17 C12 C13 117.22(13)
C12 C13 H13 119.3
C14 C13 C12 121.37(14)
C14 C13 H13 119.3
C13 C14 H14 120.3
C15 C14 C13 119.37(15)
C15 C14 H14 120.3
C14 C15 Cl1 119.59(14)
C14 C15 C16 121.40(14)
C15 C16 C17 118.01(14)
C15 C16 H16 121.0
C16 C15 Cl1 119.00(13)
C17 C16 H16 121.0
C12 C17 Cl2 119.60(12)
C16 C17 Cl2 117.76(12)
C16 C17 C12 122.62(14)

loop_
_geom_bond_atom_site_label_1
_geom_bond_atom_site_label_2
_geom_bond_distance
Cl1 C15 1.7404(16)
Cl2 C17 1.7351(16)
O1 C4 1.4178(17)
O1 C11 1.4148(17)
N1 N2 1.354(2)
N1 C2 1.328(2)
N1 C3 1.4508(19)
N3 C1 1.341(2)
N3 C2 1.314(2)
C1 N2 1.315(2)
C1 H1 0.9300
C2 H2 0.9300
C3 H3A 0.9700
C3 H3B 0.9700
C4 C3 1.521(2)
C4 H4 0.9800
C5 C4 1.5117(19)
C5 C6 1.373(2)
C5 C10 1.375(2)
C6 C7 1.383(2)
C6 H6 0.9300
C7 H7 0.9300
C8 C7 1.362(3)
C8 C9 1.363(3)
C8 H8 0.9300
C9 C10 1.383(2)
C9 H9 0.9300
C10 H10 0.9300
C11 H11A 0.9700
C11 H11B 0.9700
C12 C11 1.5010(19)
C12 C13 1.386(2)
C12 C17 1.386(2)
C13 C14 1.384(2)
C13 H13 0.9300
C14 H14 0.9300
C15 C14 1.370(2)
C15 C16 1.377(2)
C16 H16 0.9300
C17 C16 1.383(2)

loop_
_geom_hbond_atom_site_label_D
_geom_hbond_atom_site_label_H
_geom_hbond_atom_site_label_A
_geom_hbond_distance_DH
_geom_hbond_distance_HA
_geom_hbond_distance_DA
_geom_hbond_angle_DHA
_geom_hbond_publ_flag
C13 H13 O1 0.93 2.37 2.7191(18) 102.00 yes

loop_
_geom_torsion_atom_site_label_1
_geom_torsion_atom_site_label_2
_geom_torsion_atom_site_label_3
_geom_torsion_atom_site_label_4
_geom_torsion
C11 O1 C4 C5 -65.39(16)
C11 O1 C4 C3 174.37(13)
C4 O1 C11 C12 -166.09(12)
C2 N1 N2 C1 0.78(17)
C3 N1 N2 C1 178.59(14)
N2 N1 C2 N3 -0.86(19)
C3 N1 C2 N3 -178.43(14)
N2 N1 C3 C4 -81.93(18)
C2 N1 C3 C4 95.4(2)
C1 N3 C2 N1 0.51(19)
C2 N3 C1 N2 0.0(2)
N3 C1 N2 N1 -0.5(2)
O1 C4 C3 N1 -61.74(18)
C5 C4 C3 N1 175.58(14)
C6 C5 C4 O1 -42.85(19)
C6 C5 C4 C3 75.08(19)
C10 C5 C4 O1 139.60(16)
C10 C5 C4 C3 -102.47(18)
C4 C5 C6 C7 -177.53(16)
C10 C5 C6 C7 0.0(3)
C4 C5 C10 C9 176.68(18)
C6 C5 C10 C9 -0.9(3)
C5 C6 C7 C8 0.5(3)
C9 C8 C7 C6 -0.2(3)
C7 C8 C9 C10 -0.6(4)
C8 C9 C10 C5 1.2(4)
C13 C12 C11 O1 0.3(2)
C17 C12 C11 O1 179.72(13)
C11 C12 C13 C14 179.31(15)
C17 C12 C13 C14 -0.1(2)
C11 C12 C17 Cl2 -0.4(2)
C11 C12 C17 C16 -178.91(14)
C13 C12 C17 Cl2 179.09(12)
C13 C12 C17 C16 0.5(2)
C12 C13 C14 C15 -0.3(3)
Cl1 C15 C14 C13 -178.35(13)
C16 C15 C14 C13 0.3(3)
Cl1 C15 C16 C17 178.75(12)
C14 C15 C16 C17 0.1(2)
Cl2 C17 C16 C15 -179.10(12)
C12 C17 C16 C15 -0.5(2)
